data_4325973
loop_
_publ_author_name
'M. Angeles Alvarez'
'M. Esther Garc\'ia'
'Roc\'io Gonz\'alez'
'Alberto Ramos'
'Miguel A. Ruiz'

_publ_section_title
;
 Heterometallic Derivatives of [Fe2Cp2(\m-PCy)(\m-CO)(CO)2]: Rational
 Synthesis of Polynuclear Complexes from Neutral Precursors Having
 Pyramidal-Phosphinidene Bridges
;
_journal_name_full 'Inorganic Chemistry'
_journal_page_first 7894
_journal_page_last 7906
_journal_paper_doi 10.1021/ic2012342
_journal_volume 50
_journal_year 2011
_chemical_compound_source 'synthesis as described'
_chemical_formula_moiety 'C41 H42 Fe5 O9 P2'
_chemical_formula_sum 'C43 H46 Cl4 Fe5 O9 P2'
_chemical_formula_weight 1189.79
_chemical_name_systematic
;
 ?
;
_space_group_IT_number 2
_symmetry_cell_setting triclinic
_symmetry_Int_Tables_number 2
_symmetry_space_group_name_Hall '-P 1'
_symmetry_space_group_name_H-M 'P -1'
_atom_sites_solution_hydrogens geom
_atom_sites_solution_primary direct
_atom_sites_solution_secondary difmap
_audit_conform_dict_location ftp://ftp.iucr.org/pub/cif_core.dic
_audit_conform_dict_name cif_core.dic
_audit_conform_dict_version 2.2
_audit_creation_method 'WinGX routine CIF_UPDATE'
_cell_angle_alpha 94.591(3)
_cell_angle_beta 99.170(3)
_cell_angle_gamma 95.294(3)
_cell_formula_units_Z 2
_cell_length_a 9.0577(17)
_cell_length_b 11.669(2)
_cell_length_c 22.175(4)
_cell_measurement_reflns_used 1399
_cell_measurement_temperature 100(2)
_cell_measurement_theta_max 26.31
_cell_measurement_theta_min 2.805
_cell_measurement_wavelength 0.71073
_cell_volume 2293.2(7)
_computing_cell_refinement 'Brucker Smart'
_computing_data_collection 'Brucker Smart'
_computing_data_reduction 'Brucker Smart'
_computing_molecular_graphics 'Ortep-3 for Windows (Farrugia, 1997)'
_computing_publication_material 'WinGX publication routines (Farrugia, 1999)'
_computing_structure_refinement 'SHELXL-97 (Sheldrick, 1997)'
_computing_structure_solution 'DIRDIF (1999)'
_diffrn_ambient_temperature 100(2)
_diffrn_measured_fraction_theta_full 0.992
_diffrn_measured_fraction_theta_max 0.992
_diffrn_measurement_device_type 'Smart-CCD-1000 BRUKER'
_diffrn_measurement_method 'omega scans'
_diffrn_radiation_monochromator graphite
_diffrn_radiation_probe x-ray
_diffrn_radiation_source 'fine-focus sealed tube'
_diffrn_radiation_type MoK\a
_diffrn_radiation_wavelength 0.71073
_diffrn_reflns_av_R_equivalents 0.0569
_diffrn_reflns_av_unetI/netI 0.0738
_diffrn_reflns_limit_h_max 11
_diffrn_reflns_limit_h_min -11
_diffrn_reflns_limit_k_max 14
_diffrn_reflns_limit_k_min -14
_diffrn_reflns_limit_l_max 27
_diffrn_reflns_limit_l_min 0
_diffrn_reflns_number 26016
_diffrn_reflns_theta_full 26.43
_diffrn_reflns_theta_max 26.43
_diffrn_reflns_theta_min 0.93
_exptl_absorpt_coefficient_mu 1.901
_exptl_absorpt_correction_T_max 0.8037
_exptl_absorpt_correction_T_min 0.4087
_exptl_absorpt_correction_type multi-scan
_exptl_absorpt_process_details 'BRUKER Sadabs'
_exptl_crystal_colour brown
_exptl_crystal_density_diffrn 1.723
_exptl_crystal_description plate
_exptl_crystal_F_000 1208
_exptl_crystal_size_max 0.24
_exptl_crystal_size_mid 0.13
_exptl_crystal_size_min 0.07
_refine_diff_density_max 0.676
_refine_diff_density_min -0.566
_refine_diff_density_rms 0.12
_refine_ls_extinction_method none
_refine_ls_goodness_of_fit_ref 1.011
_refine_ls_hydrogen_treatment constr
_refine_ls_matrix_type full
_refine_ls_number_parameters 568
_refine_ls_number_reflns 9381
_refine_ls_number_restraints 0
_refine_ls_restrained_S_all 1.011
_refine_ls_R_factor_all 0.0793
_refine_ls_R_factor_gt 0.0429
_refine_ls_shift/su_max 0.001
_refine_ls_shift/su_mean 0
_refine_ls_structure_factor_coef Fsqd
_refine_ls_weighting_details 'calc w=1/[\s^2^(Fo^2^)+(0.0381P)^2^+0.0000P] where P=(Fo^2^+2Fc^2^)/3'
_refine_ls_weighting_scheme calc
_refine_ls_wR_factor_gt 0.0843
_refine_ls_wR_factor_ref 0.0933
_reflns_number_gt 6234
_reflns_number_total 9381
_reflns_threshold_expression >2sigma(I)
_cod_data_source_file ic2012342_si_002_4.cif
_cod_data_source_block compound3
_cod_database_code 4325973

loop_
_symmetry_equiv_pos_as_xyz
'x, y, z'
'-x, -y, -z'

loop_
_atom_site_label
_atom_site_type_symbol
_atom_site_fract_x
_atom_site_fract_y
_atom_site_fract_z
_atom_site_U_iso_or_equiv
_atom_site_adp_type
_atom_site_occupancy
_atom_site_symmetry_multiplicity
_atom_site_calc_flag
_atom_site_refinement_flags
Fe1 Fe 0.37408(6) 0.21814(5) 0.42008(2) 0.01058(13) Uani 1 1 d .
Fe2 Fe 0.10364(6) 0.11179(4) 0.38792(2) 0.01018(13) Uani 1 1 d .
Fe3 Fe 0.12365(6) 0.27342(4) 0.06797(2) 0.01087(13) Uani 1 1 d .
Fe4 Fe 0.39216(6) 0.38358(5) 0.10207(2) 0.01092(13) Uani 1 1 d .
Fe5 Fe 0.21051(6) 0.30231(5) 0.25190(2) 0.01018(13) Uani 1 1 d .
P1 P 0.19062(10) 0.27592(8) 0.35022(4) 0.0097(2) Uani 1 1 d .
P2 P 0.20810(11) 0.37629(8) 0.16031(4) 0.0100(2) Uani 1 1 d .
O1 O 0.3530(3) 0.3996(2) 0.51430(13) 0.0219(7) Uani 1 1 d .
O2 O -0.0697(3) 0.2233(2) 0.46972(13) 0.0193(6) Uani 1 1 d .
O3 O -0.0912(3) 0.4354(2) 0.03255(12) 0.0183(6) Uani 1 1 d .
O4 O 0.3670(3) 0.6194(2) 0.07289(13) 0.0211(7) Uani 1 1 d .
O5 O 0.2633(3) 0.0772(2) 0.50792(13) 0.0205(6) Uani 1 1 d .
O6 O 0.2869(3) 0.3368(2) -0.02901(12) 0.0160(6) Uani 1 1 d .
O7 O 0.4643(3) 0.4786(2) 0.29964(12) 0.0172(6) Uani 1 1 d .
O8 O 0.3283(3) 0.0834(2) 0.22113(12) 0.0215(7) Uani 1 1 d .
O9 O -0.1181(3) 0.2575(2) 0.21881(12) 0.0184(6) Uani 1 1 d .
C1 C 0.3542(4) 0.3289(4) 0.47515(19) 0.0166(9) Uani 1 1 d .
C2 C 0.0013(4) 0.1856(3) 0.43600(18) 0.0131(8) Uani 1 1 d .
C3 C 0.0021(4) 0.3773(3) 0.04781(17) 0.0129(8) Uani 1 1 d .
C4 C 0.3691(4) 0.5255(3) 0.08509(18) 0.0142(9) Uani 1 1 d .
C5 C 0.2517(4) 0.1163(3) 0.46005(18) 0.0116(8) Uani 1 1 d .
C6 C 0.2727(4) 0.3350(3) 0.02263(18) 0.0136(8) Uani 1 1 d .
C7 C 0.3581(4) 0.4132(3) 0.28140(17) 0.0134(8) Uani 1 1 d .
C8 C 0.2818(4) 0.1706(3) 0.23368(17) 0.0130(8) Uani 1 1 d .
C9 C 0.0106(4) 0.2834(3) 0.23366(17) 0.0149(9) Uani 1 1 d .
C10 C 0.5262(4) 0.0896(4) 0.42527(18) 0.0179(9) Uani 1 1 d .
H10 H 0.5057 0.0159 0.4372 0.021 Uiso 1 1 calc R
C11 C 0.5865(4) 0.1882(4) 0.46467(19) 0.0181(9) Uani 1 1 d .
H11 H 0.6129 0.1918 0.5071 0.022 Uiso 1 1 calc R
C12 C 0.6002(4) 0.2828(4) 0.4276(2) 0.0196(9) Uani 1 1 d .
H12 H 0.6367 0.3589 0.4416 0.024 Uiso 1 1 calc R
C13 C 0.5486(4) 0.2395(4) 0.36619(19) 0.0196(10) Uani 1 1 d .
H13 H 0.5458 0.2821 0.3324 0.024 Uiso 1 1 calc R
C14 C 0.5015(4) 0.1203(4) 0.36443(18) 0.0180(9) Uani 1 1 d .
H14 H 0.4614 0.0709 0.3295 0.022 Uiso 1 1 calc R
C15 C 0.0157(5) 0.0278(3) 0.29884(19) 0.0198(9) Uani 1 1 d .
H15 H 0.0062 0.0626 0.2623 0.024 Uiso 1 1 calc R
C16 C 0.1405(5) -0.0267(3) 0.32460(19) 0.0203(10) Uani 1 1 d .
H16 H 0.2283 -0.0331 0.3084 0.024 Uiso 1 1 calc R
C17 C 0.1079(5) -0.0697(3) 0.37954(19) 0.0201(9) Uani 1 1 d .
H17 H 0.1708 -0.1096 0.4057 0.024 Uiso 1 1 calc R
C18 C -0.0339(5) -0.0421(3) 0.3877(2) 0.0251(11) Uani 1 1 d .
H18 H -0.0827 -0.061 0.42 0.03 Uiso 1 1 calc R
C19 C -0.0916(5) 0.0201(3) 0.3381(2) 0.0227(10) Uani 1 1 d .
H19 H -0.1838 0.0502 0.3326 0.027 Uiso 1 1 calc R
C20 C 0.1486(5) 0.1149(3) 0.01855(19) 0.0212(10) Uani 1 1 d .
H20 H 0.2198 0.1045 -0.0068 0.025 Uiso 1 1 calc R
C21 C 0.1663(4) 0.0999(3) 0.08228(18) 0.0156(9) Uani 1 1 d .
H21 H 0.2521 0.0787 0.1059 0.019 Uiso 1 1 calc R
C22 C 0.0336(4) 0.1223(3) 0.10360(18) 0.0175(9) Uani 1 1 d .
H22 H 0.015 0.1177 0.1434 0.021 Uiso 1 1 calc R
C23 C -0.0670(5) 0.1533(3) 0.0535(2) 0.0213(10) Uani 1 1 d .
H23 H -0.1634 0.1737 0.0547 0.026 Uiso 1 1 calc R
C24 C 0.0049(5) 0.1480(3) 0.0011(2) 0.0246(10) Uani 1 1 d .
H24 H -0.0366 0.1638 -0.0381 0.03 Uiso 1 1 calc R
C25 C 0.5776(4) 0.3157(4) 0.06998(19) 0.0218(10) Uani 1 1 d .
H25 H 0.5813 0.2941 0.029 0.026 Uiso 1 1 calc R
C26 C 0.6214(4) 0.4258(4) 0.1008(2) 0.0204(10) Uani 1 1 d .
H26 H 0.6601 0.4903 0.0841 0.024 Uiso 1 1 calc R
C27 C 0.5963(4) 0.4217(4) 0.16215(19) 0.0219(10) Uani 1 1 d .
H27 H 0.614 0.4834 0.1925 0.026 Uiso 1 1 calc R
C28 C 0.5407(4) 0.3090(4) 0.16898(19) 0.0204(10) Uani 1 1 d .
H28 H 0.5168 0.2821 0.205 0.024 Uiso 1 1 calc R
C29 C 0.5268(4) 0.2428(4) 0.1121(2) 0.0253(11) Uani 1 1 d .
H29 H 0.4906 0.165 0.1038 0.03 Uiso 1 1 calc R
C30 C 0.1050(4) 0.4003(3) 0.38513(17) 0.0110(8) Uani 1 1 d .
H30 H 0.1053 0.3877 0.4283 0.013 Uiso 1 1 calc R
C31 C -0.0594(4) 0.4060(3) 0.35616(17) 0.0123(8) Uani 1 1 d .
H31A H -0.0644 0.4224 0.3137 0.015 Uiso 1 1 calc R
H31B H -0.1168 0.3318 0.3567 0.015 Uiso 1 1 calc R
C32 C -0.1281(4) 0.5002(3) 0.39139(18) 0.0156(9) Uani 1 1 d .
H32A H -0.2308 0.5043 0.3717 0.019 Uiso 1 1 calc R
H32B H -0.1301 0.4806 0.433 0.019 Uiso 1 1 calc R
C33 C -0.0375(4) 0.6173(3) 0.39321(19) 0.0178(9) Uani 1 1 d .
H33A H -0.0455 0.6412 0.352 0.021 Uiso 1 1 calc R
H33B H -0.0786 0.6744 0.4182 0.021 Uiso 1 1 calc R
C34 C 0.1266(4) 0.6122(3) 0.41946(18) 0.0155(9) Uani 1 1 d .
H34A H 0.1353 0.5973 0.4622 0.019 Uiso 1 1 calc R
H34B H 0.1826 0.6865 0.4177 0.019 Uiso 1 1 calc R
C35 C 0.1950(4) 0.5179(3) 0.38439(17) 0.0126(8) Uani 1 1 d .
H35A H 0.2987 0.5152 0.4033 0.015 Uiso 1 1 calc R
H35B H 0.1939 0.5357 0.3423 0.015 Uiso 1 1 calc R
C36 C 0.1369(4) 0.5228(3) 0.16334(17) 0.0111(8) Uani 1 1 d .
H36 H 0.1267 0.5457 0.1214 0.013 Uiso 1 1 calc R
C37 C 0.2465(4) 0.6174(3) 0.20357(17) 0.0120(8) Uani 1 1 d .
H37A H 0.3464 0.6145 0.1934 0.014 Uiso 1 1 calc R
H37B H 0.2512 0.6041 0.2464 0.014 Uiso 1 1 calc R
C38 C 0.1942(4) 0.7370(3) 0.19333(19) 0.0192(9) Uani 1 1 d .
H38A H 0.2631 0.7961 0.2194 0.023 Uiso 1 1 calc R
H38B H 0.1948 0.752 0.151 0.023 Uiso 1 1 calc R
C39 C 0.0357(4) 0.7422(3) 0.20811(19) 0.0206(10) Uani 1 1 d .
H39A H 0.0382 0.7372 0.2517 0.025 Uiso 1 1 calc R
H39B H 0.0012 0.8159 0.1983 0.025 Uiso 1 1 calc R
C40 C -0.0737(4) 0.6447(3) 0.17220(19) 0.0188(9) Uani 1 1 d .
H40A H -0.0865 0.6557 0.1289 0.023 Uiso 1 1 calc R
H40B H -0.1709 0.6468 0.1851 0.023 Uiso 1 1 calc R
C41 C -0.0178(4) 0.5264(3) 0.18200(18) 0.0126(8) Uani 1 1 d .
H41A H -0.0117 0.5125 0.2248 0.015 Uiso 1 1 calc R
H41B H -0.0882 0.4661 0.1576 0.015 Uiso 1 1 calc R
C42 C 0.3941(5) 0.2603(4) 0.64789(19) 0.0232(10) Uani 1 1 d .
H42A H 0.3977 0.3417 0.6414 0.028 Uiso 1 1 calc R
H42B H 0.3216 0.2178 0.6149 0.028 Uiso 1 1 calc R
C43 C 0.4324(5) 0.1388(4) 0.8743(2) 0.0383(13) Uani 1 1 d .
H43A H 0.3894 0.2084 0.8865 0.046 Uiso 1 1 calc R
H43B H 0.4992 0.1582 0.8457 0.046 Uiso 1 1 calc R
Cl1 Cl 0.57171(12) 0.21383(10) 0.64531(5) 0.0296(3) Uani 1 1 d .
Cl2 Cl 0.33384(13) 0.24047(12) 0.71788(6) 0.0426(3) Uani 1 1 d .
Cl3 Cl 0.53602(15) 0.09006(10) 0.93920(6) 0.0417(3) Uani 1 1 d .
Cl4 Cl 0.28916(16) 0.03494(14) 0.83815(8) 0.0673(5) Uani 1 1 d .

loop_
_atom_site_aniso_label
_atom_site_aniso_U_11
_atom_site_aniso_U_22
_atom_site_aniso_U_33
_atom_site_aniso_U_23
_atom_site_aniso_U_13
_atom_site_aniso_U_12
Fe1 0.0085(3) 0.0117(3) 0.0115(3) 0.0017(2) 0.0010(2) 0.0018(2)
Fe2 0.0102(3) 0.0087(3) 0.0118(3) 0.0013(2) 0.0025(2) 0.0004(2)
Fe3 0.0114(3) 0.0091(3) 0.0111(3) -0.0005(2) 0.0010(2) -0.0014(2)
Fe4 0.0092(3) 0.0116(3) 0.0118(3) 0.0015(2) 0.0019(2) -0.0002(2)
Fe5 0.0102(3) 0.0105(3) 0.0096(3) 0.0015(2) 0.0012(2) 0.0001(2)
P1 0.0081(5) 0.0098(5) 0.0109(5) -0.0001(4) 0.0016(4) 0.0000(4)
P2 0.0095(5) 0.0095(5) 0.0107(5) 0.0011(4) 0.0015(4) 0.0005(4)
O1 0.0230(16) 0.0231(17) 0.0179(16) -0.0031(13) -0.0004(13) 0.0041(13)
O2 0.0153(15) 0.0214(16) 0.0229(16) -0.0008(13) 0.0085(13) 0.0035(12)
O3 0.0141(15) 0.0205(16) 0.0207(16) 0.0070(13) 0.0009(12) 0.0028(12)
O4 0.0228(16) 0.0155(16) 0.0263(17) 0.0045(13) 0.0075(13) 0.0007(13)
O5 0.0181(15) 0.0259(17) 0.0192(16) 0.0100(13) 0.0040(13) 0.0031(13)
O6 0.0197(15) 0.0188(15) 0.0094(15) 0.0013(12) 0.0037(12) 0.0004(12)
O7 0.0112(14) 0.0171(15) 0.0208(16) -0.0003(12) -0.0014(12) -0.0025(12)
O8 0.0275(17) 0.0189(16) 0.0192(16) 0.0011(13) 0.0038(13) 0.0085(13)
O9 0.0097(15) 0.0204(16) 0.0238(16) 0.0002(13) 0.0000(12) 0.0011(12)
C1 0.011(2) 0.022(2) 0.018(2) 0.0074(19) 0.0026(17) 0.0048(17)
C2 0.0078(19) 0.012(2) 0.018(2) 0.0037(17) -0.0005(17) -0.0069(16)
C3 0.011(2) 0.015(2) 0.012(2) 0.0024(16) 0.0020(16) -0.0033(16)
C4 0.0072(19) 0.017(2) 0.016(2) -0.0042(18) 0.0015(16) -0.0033(16)
C5 0.0097(19) 0.0088(19) 0.017(2) 0.0014(17) 0.0014(16) 0.0045(15)
C6 0.009(2) 0.013(2) 0.019(2) -0.0008(17) 0.0015(17) 0.0060(16)
C7 0.019(2) 0.012(2) 0.012(2) 0.0068(16) 0.0070(17) 0.0088(17)
C8 0.012(2) 0.019(2) 0.008(2) 0.0041(17) 0.0007(16) 0.0018(17)
C9 0.022(2) 0.015(2) 0.009(2) 0.0014(16) 0.0041(17) 0.0064(18)
C10 0.013(2) 0.020(2) 0.022(2) 0.0093(19) 0.0035(18) 0.0074(17)
C11 0.009(2) 0.028(2) 0.017(2) 0.0050(19) -0.0026(17) 0.0063(17)
C12 0.011(2) 0.016(2) 0.032(3) 0.0004(19) 0.0089(19) -0.0029(17)
C13 0.008(2) 0.030(3) 0.025(2) 0.014(2) 0.0083(18) 0.0083(18)
C14 0.008(2) 0.028(2) 0.019(2) -0.0018(19) 0.0040(17) 0.0077(17)
C15 0.029(2) 0.011(2) 0.014(2) -0.0041(17) -0.0037(19) -0.0061(18)
C16 0.021(2) 0.011(2) 0.029(2) -0.0085(18) 0.0101(19) -0.0012(17)
C17 0.034(3) 0.004(2) 0.021(2) 0.0011(17) 0.001(2) 0.0021(18)
C18 0.035(3) 0.015(2) 0.023(2) -0.0045(19) 0.012(2) -0.016(2)
C19 0.014(2) 0.017(2) 0.034(3) -0.010(2) 0.0007(19) -0.0033(17)
C20 0.032(3) 0.011(2) 0.021(2) -0.0063(18) 0.012(2) -0.0051(18)
C21 0.022(2) 0.0057(19) 0.018(2) -0.0024(16) 0.0013(18) -0.0003(16)
C22 0.026(2) 0.011(2) 0.015(2) -0.0002(17) 0.0076(18) -0.0060(17)
C23 0.015(2) 0.009(2) 0.037(3) -0.0039(19) 0.002(2) -0.0048(17)
C24 0.036(3) 0.014(2) 0.017(2) -0.0066(18) -0.005(2) -0.009(2)
C25 0.012(2) 0.036(3) 0.020(2) -0.001(2) 0.0034(18) 0.0127(19)
C26 0.0040(19) 0.025(2) 0.034(3) 0.009(2) 0.0048(18) 0.0034(17)
C27 0.010(2) 0.029(3) 0.023(2) -0.004(2) -0.0054(18) 0.0049(18)
C28 0.010(2) 0.038(3) 0.017(2) 0.015(2) 0.0023(17) 0.0085(19)
C29 0.009(2) 0.017(2) 0.047(3) 0.001(2) -0.003(2) 0.0044(17)
C30 0.0098(19) 0.014(2) 0.0105(19) -0.0006(16) 0.0049(16) 0.0015(15)
C31 0.0111(19) 0.0090(19) 0.017(2) 0.0027(16) 0.0012(16) 0.0012(15)
C32 0.016(2) 0.014(2) 0.016(2) 0.0009(17) 0.0001(17) 0.0047(17)
C33 0.022(2) 0.013(2) 0.018(2) -0.0017(17) -0.0002(18) 0.0049(17)
C34 0.020(2) 0.008(2) 0.019(2) 0.0012(16) 0.0050(18) -0.0004(16)
C35 0.0116(19) 0.014(2) 0.012(2) 0.0028(16) 0.0022(16) -0.0001(16)
C36 0.0121(19) 0.0103(19) 0.011(2) 0.0015(16) 0.0022(16) -0.0005(15)
C37 0.014(2) 0.0071(19) 0.013(2) -0.0017(16) 0.0001(16) -0.0028(15)
C38 0.020(2) 0.016(2) 0.019(2) -0.0025(18) -0.0040(18) 0.0002(17)
C39 0.029(2) 0.008(2) 0.024(2) -0.0016(18) 0.003(2) 0.0057(18)
C40 0.017(2) 0.020(2) 0.021(2) 0.0010(18) 0.0037(18) 0.0078(18)
C41 0.012(2) 0.011(2) 0.014(2) -0.0002(16) 0.0003(16) 0.0025(16)
C42 0.025(2) 0.022(2) 0.021(2) 0.0004(19) 0.0019(19) 0.0016(19)
C43 0.035(3) 0.039(3) 0.039(3) 0.007(2) 0.001(2) -0.002(2)
Cl1 0.0228(6) 0.0327(6) 0.0323(7) -0.0047(5) 0.0028(5) 0.0076(5)
Cl2 0.0311(7) 0.0655(9) 0.0295(7) 0.0008(6) 0.0097(6) -0.0093(6)
Cl3 0.0575(8) 0.0273(7) 0.0346(7) -0.0054(5) -0.0109(6) 0.0144(6)
Cl4 0.0467(9) 0.0686(11) 0.0725(11) 0.0295(9) -0.0239(8) -0.0288(8)

loop_
_atom_type_symbol
_atom_type_description
_atom_type_scat_dispersion_real
_atom_type_scat_dispersion_imag
_atom_type_scat_source
C C 0.0033 0.0016 'International Tables Vol C Tables 4.2.6.8 and 6.1.1.4'
H H 0 0 'International Tables Vol C Tables 4.2.6.8 and 6.1.1.4'
Fe Fe 0.3463 0.8444 'International Tables Vol C Tables 4.2.6.8 and 6.1.1.4'
O O 0.0106 0.006 'International Tables Vol C Tables 4.2.6.8 and 6.1.1.4'
P P 0.1023 0.0942 'International Tables Vol C Tables 4.2.6.8 and 6.1.1.4'
Cl Cl 0.1484 0.1585 'International Tables Vol C Tables 4.2.6.8 and 6.1.1.4'

loop_
_geom_angle_atom_site_label_1
_geom_angle_atom_site_label_2
_geom_angle_atom_site_label_3
_geom_angle
C1 Fe1 C5 87.87(17)
C1 Fe1 C11 93.77(17)
C5 Fe1 C11 99.24(16)
C1 Fe1 C12 88.56(17)
C5 Fe1 C12 138.84(16)
C11 Fe1 C12 40.17(15)
C1 Fe1 C10 129.55(17)
C5 Fe1 C10 85.80(15)
C11 Fe1 C10 38.72(15)
C12 Fe1 C10 65.63(16)
C1 Fe1 C13 119.68(17)
C5 Fe1 C13 148.14(16)
C11 Fe1 C13 65.65(16)
C12 Fe1 C13 38.74(15)
C10 Fe1 C13 64.70(15)
C1 Fe1 C14 153.58(17)
C5 Fe1 C14 110.22(16)
C11 Fe1 C14 65.15(15)
C12 Fe1 C14 65.10(15)
C10 Fe1 C14 38.55(15)
C13 Fe1 C14 38.45(15)
C1 Fe1 P1 92.00(13)
C5 Fe1 P1 98.98(11)
C11 Fe1 P1 161.06(12)
C12 Fe1 P1 122.12(12)
C10 Fe1 P1 138.43(11)
C13 Fe1 P1 95.89(11)
C14 Fe1 P1 103.47(11)
C1 Fe1 Fe2 104.12(13)
C5 Fe1 Fe2 46.99(11)
C11 Fe1 Fe2 139.75(11)
C12 Fe1 Fe2 166.86(12)
C10 Fe1 Fe2 107.32(11)
C13 Fe1 Fe2 128.72(12)
C14 Fe1 Fe2 102.30(11)
P1 Fe1 Fe2 55.07(3)
C2 Fe2 C5 84.86(16)
C2 Fe2 C19 91.70(16)
C5 Fe2 C19 144.23(17)
C2 Fe2 C18 91.36(17)
C5 Fe2 C18 104.46(17)
C19 Fe2 C18 39.92(16)
C2 Fe2 C17 124.29(16)
C5 Fe2 C17 87.08(16)
C19 Fe2 C17 65.68(17)
C18 Fe2 C17 38.55(16)
C2 Fe2 C15 125.63(17)
C5 Fe2 C15 146.50(16)
C19 Fe2 C15 38.96(15)
C18 Fe2 C15 65.59(16)
C17 Fe2 C15 65.08(16)
C2 Fe2 C16 155.12(16)
C5 Fe2 C16 107.92(16)
C19 Fe2 C16 65.31(16)
C18 Fe2 C16 65.11(16)
C17 Fe2 C16 38.91(15)
C15 Fe2 C16 38.58(15)
C2 Fe2 P1 93.37(12)
C5 Fe2 P1 99.05(11)
C19 Fe2 P1 116.70(13)
C18 Fe2 P1 156.34(13)
C17 Fe2 P1 142.31(12)
C15 Fe2 P1 93.10(11)
C16 Fe2 P1 105.14(11)
C2 Fe2 Fe1 102.63(12)
C5 Fe2 Fe1 47.12(11)
C19 Fe2 Fe1 163.50(12)
C18 Fe2 Fe1 145.58(13)
C17 Fe2 Fe1 111.11(12)
C15 Fe2 Fe1 124.55(11)
C16 Fe2 Fe1 101.59(11)
P1 Fe2 Fe1 55.02(3)
C3 Fe3 C6 93.40(16)
C3 Fe3 C23 86.89(16)
C6 Fe3 C23 138.84(17)
C3 Fe3 C24 93.16(17)
C6 Fe3 C24 99.21(17)
C23 Fe3 C24 39.81(16)
C3 Fe3 C20 129.30(17)
C6 Fe3 C20 83.28(15)
C23 Fe3 C20 65.64(16)
C24 Fe3 C20 38.74(16)
C3 Fe3 C21 151.83(16)
C6 Fe3 C21 107.14(15)
C23 Fe3 C21 64.95(15)
C24 Fe3 C21 65.16(16)
C20 Fe3 C21 39.05(15)
C3 Fe3 C22 117.77(16)
C6 Fe3 C22 145.08(15)
C23 Fe3 C22 39.08(15)
C24 Fe3 C22 65.81(16)
C20 Fe3 C22 65.22(15)
C21 Fe3 C22 38.24(14)
C3 Fe3 P2 90.11(13)
C6 Fe3 P2 99.23(12)
C23 Fe3 P2 121.93(12)
C24 Fe3 P2 161.04(12)
C20 Fe3 P2 140.47(12)
C21 Fe3 P2 104.93(11)
C22 Fe3 P2 96.22(11)
C3 Fe3 Fe4 106.80(12)
C6 Fe3 Fe4 47.34(12)
C23 Fe3 Fe4 165.44(12)
C24 Fe3 Fe4 140.70(13)
C20 Fe3 Fe4 107.27(12)
C21 Fe3 Fe4 101.32(11)
C22 Fe3 Fe4 126.83(11)
P2 Fe3 Fe4 54.76(3)
C4 Fe4 C6 86.64(17)
C4 Fe4 C27 96.81(17)
C6 Fe4 C27 153.02(16)
C4 Fe4 C26 86.43(16)
C6 Fe4 C26 114.49(16)
C27 Fe4 C26 39.63(16)
C4 Fe4 C25 114.16(17)
C6 Fe4 C25 88.63(16)
C27 Fe4 C25 65.49(16)
C26 Fe4 C25 38.76(15)
C4 Fe4 C28 133.98(17)
C6 Fe4 C28 137.13(16)
C27 Fe4 C28 38.49(15)
C26 Fe4 C28 65.08(16)
C25 Fe4 C28 64.79(16)
C4 Fe4 C29 150.95(17)
C6 Fe4 C29 100.11(16)
C27 Fe4 C29 64.88(16)
C26 Fe4 C29 64.98(16)
C25 Fe4 C29 38.79(16)
C28 Fe4 C29 38.41(16)
C4 Fe4 P2 93.72(12)
C6 Fe4 P2 99.45(12)
C27 Fe4 P2 106.97(12)
C26 Fe4 P2 145.99(12)
C25 Fe4 P2 151.46(12)
C28 Fe4 P2 91.88(11)
C29 Fe4 P2 112.68(13)
C4 Fe4 Fe3 103.92(12)
C6 Fe4 Fe3 47.39(11)
C27 Fe4 Fe3 152.88(12)
C26 Fe4 Fe3 157.11(12)
C25 Fe4 Fe3 119.22(12)
C28 Fe4 Fe3 116.34(11)
C29 Fe4 Fe3 101.26(11)
P2 Fe4 Fe3 54.95(3)
C8 Fe5 C7 111.26(17)
C8 Fe5 C9 109.42(17)
C7 Fe5 C9 139.31(17)
C8 Fe5 P1 97.35(12)
C7 Fe5 P1 87.27(12)
C9 Fe5 P1 88.53(12)
C8 Fe5 P2 98.47(12)
C7 Fe5 P2 86.36(12)
C9 Fe5 P2 86.89(12)
P1 Fe5 P2 164.17(4)
C30 P1 Fe5 109.85(12)
C30 P1 Fe1 110.43(12)
Fe5 P1 Fe1 124.98(5)
C30 P1 Fe2 108.15(12)
Fe5 P1 Fe2 127.84(5)
Fe1 P1 Fe2 69.90(4)
C36 P2 Fe4 107.03(12)
C36 P2 Fe5 110.20(12)
Fe4 P2 Fe5 128.05(5)
C36 P2 Fe3 111.45(12)
Fe4 P2 Fe3 70.30(4)
Fe5 P2 Fe3 124.14(5)
O1 C1 Fe1 173.9(4)
O2 C2 Fe2 172.9(3)
O3 C3 Fe3 172.0(3)
O4 C4 Fe4 173.9(3)
O5 C5 Fe2 137.7(3)
O5 C5 Fe1 136.4(3)
Fe2 C5 Fe1 85.89(16)
O6 C6 Fe4 137.3(3)
O6 C6 Fe3 137.3(3)
Fe4 C6 Fe3 85.27(16)
O7 C7 Fe5 173.6(3)
O8 C8 Fe5 179.4(4)
O9 C9 Fe5 171.6(3)
C11 C10 C14 108.8(4)
C11 C10 Fe1 69.3(2)
C14 C10 Fe1 71.7(2)
C11 C10 H10 125.6
C14 C10 H10 125.6
Fe1 C10 H10 125
C10 C11 C12 107.5(4)
C10 C11 Fe1 72.0(2)
C12 C11 Fe1 69.9(2)
C10 C11 H11 126.3
C12 C11 H11 126.3
Fe1 C11 H11 123.5
C13 C12 C11 107.6(4)
C13 C12 Fe1 72.3(2)
C11 C12 Fe1 69.9(2)
C13 C12 H12 126.2
C11 C12 H12 126.2
Fe1 C12 H12 123.2
C12 C13 C14 108.4(4)
C12 C13 Fe1 68.9(2)
C14 C13 Fe1 71.4(2)
C12 C13 H13 125.8
C14 C13 H13 125.8
Fe1 C13 H13 125.5
C13 C14 C10 107.7(4)
C13 C14 Fe1 70.2(2)
C10 C14 Fe1 69.7(2)
C13 C14 H14 126.1
C10 C14 H14 126.1
Fe1 C14 H14 125.5
C19 C15 C16 108.0(4)
C19 C15 Fe2 68.6(2)
C16 C15 Fe2 71.0(2)
C19 C15 H15 126
C16 C15 H15 126
Fe2 C15 H15 125.9
C15 C16 C17 107.7(4)
C15 C16 Fe2 70.4(2)
C17 C16 Fe2 69.6(2)
C15 C16 H16 126.1
C17 C16 H16 126.1
Fe2 C16 H16 125.5
C18 C17 C16 108.4(4)
C18 C17 Fe2 69.7(2)
C16 C17 Fe2 71.5(2)
C18 C17 H17 125.8
C16 C17 H17 125.8
Fe2 C17 H17 124.6
C17 C18 C19 108.1(4)
C17 C18 Fe2 71.8(2)
C19 C18 Fe2 69.8(2)
C17 C18 H18 126
C19 C18 H18 126
Fe2 C18 H18 124.1
C15 C19 C18 107.8(4)
C15 C19 Fe2 72.4(2)
C18 C19 Fe2 70.3(2)
C15 C19 H19 126.1
C18 C19 H19 126.1
Fe2 C19 H19 122.8
C24 C20 C21 107.5(4)
C24 C20 Fe3 69.2(2)
C21 C20 Fe3 70.9(2)
C24 C20 H20 126.3
C21 C20 H20 126.3
Fe3 C20 H20 125.2
C22 C21 C20 108.8(4)
C22 C21 Fe3 70.9(2)
C20 C21 Fe3 70.0(2)
C22 C21 H21 125.6
C20 C21 H21 125.6
Fe3 C21 H21 125.1
C21 C22 C23 107.4(4)
C21 C22 Fe3 70.8(2)
C23 C22 Fe3 68.6(2)
C21 C22 H22 126.3
C23 C22 H22 126.3
Fe3 C22 H22 125.9
C22 C23 C24 108.1(4)
C22 C23 Fe3 72.3(2)
C24 C23 Fe3 70.1(2)
C22 C23 H23 126
C24 C23 H23 126
Fe3 C23 H23 123.2
C20 C24 C23 108.2(4)
C20 C24 Fe3 72.0(2)
C23 C24 Fe3 70.1(2)
C20 C24 H24 125.9
C23 C24 H24 125.9
Fe3 C24 H24 123.6
C26 C25 C29 107.9(4)
C26 C25 Fe4 69.7(2)
C29 C25 Fe4 71.4(2)
C26 C25 H25 126
C29 C25 H25 126
Fe4 C25 H25 124.6
C25 C26 C27 107.8(4)
C25 C26 Fe4 71.6(2)
C27 C26 Fe4 69.9(2)
C25 C26 H26 126.1
C27 C26 H26 126.1
Fe4 C26 H26 124
C28 C27 C26 108.1(4)
C28 C27 Fe4 72.5(2)
C26 C27 Fe4 70.4(2)
C28 C27 H27 126
C26 C27 H27 126
Fe4 C27 H27 122.7
C27 C28 C29 108.3(4)
C27 C28 Fe4 69.0(2)
C29 C28 Fe4 71.0(2)
C27 C28 H28 125.9
C29 C28 H28 125.9
Fe4 C28 H28 125.8
C28 C29 C25 107.8(4)
C28 C29 Fe4 70.6(2)
C25 C29 Fe4 69.9(2)
C28 C29 H29 126.1
C25 C29 H29 126.1
Fe4 C29 H29 125
C35 C30 C31 109.3(3)
C35 C30 P1 113.6(2)
C31 C30 P1 113.2(2)
C35 C30 H30 106.8
C31 C30 H30 106.8
P1 C30 H30 106.8
C32 C31 C30 110.6(3)
C32 C31 H31A 109.5
C30 C31 H31A 109.5
C32 C31 H31B 109.5
C30 C31 H31B 109.5
H31A C31 H31B 108.1
C33 C32 C31 110.9(3)
C33 C32 H32A 109.5
C31 C32 H32A 109.5
C33 C32 H32B 109.5
C31 C32 H32B 109.5
H32A C32 H32B 108
C34 C33 C32 111.1(3)
C34 C33 H33A 109.4
C32 C33 H33A 109.4
C34 C33 H33B 109.4
C32 C33 H33B 109.4
H33A C33 H33B 108
C33 C34 C35 111.8(3)
C33 C34 H34A 109.3
C35 C34 H34A 109.3
C33 C34 H34B 109.3
C35 C34 H34B 109.3
H34A C34 H34B 107.9
C34 C35 C30 110.0(3)
C34 C35 H35A 109.7
C30 C35 H35A 109.7
C34 C35 H35B 109.7
C30 C35 H35B 109.7
H35A C35 H35B 108.2
C41 C36 C37 108.5(3)
C41 C36 P2 115.3(2)
C37 C36 P2 113.8(2)
C41 C36 H36 106.2
C37 C36 H36 106.2
P2 C36 H36 106.2
C36 C37 C38 110.1(3)
C36 C37 H37A 109.6
C38 C37 H37A 109.6
C36 C37 H37B 109.6
C38 C37 H37B 109.6
H37A C37 H37B 108.2
C39 C38 C37 110.3(3)
C39 C38 H38A 109.6
C37 C38 H38A 109.6
C39 C38 H38B 109.6
C37 C38 H38B 109.6
H38A C38 H38B 108.1
C40 C39 C38 111.5(3)
C40 C39 H39A 109.3
C38 C39 H39A 109.3
C40 C39 H39B 109.3
C38 C39 H39B 109.3
H39A C39 H39B 108
C39 C40 C41 111.5(3)
C39 C40 H40A 109.3
C41 C40 H40A 109.3
C39 C40 H40B 109.3
C41 C40 H40B 109.3
H40A C40 H40B 108
C36 C41 C40 109.9(3)
C36 C41 H41A 109.7
C40 C41 H41A 109.7
C36 C41 H41B 109.7
C40 C41 H41B 109.7
H41A C41 H41B 108.2
Cl2 C42 Cl1 112.4(2)
Cl2 C42 H42A 109.1
Cl1 C42 H42A 109.1
Cl2 C42 H42B 109.1
Cl1 C42 H42B 109.1
H42A C42 H42B 107.8
Cl4 C43 Cl3 111.7(3)
Cl4 C43 H43A 109.3
Cl3 C43 H43A 109.3
Cl4 C43 H43B 109.3
Cl3 C43 H43B 109.3
H43A C43 H43B 107.9

loop_
_geom_bond_atom_site_label_1
_geom_bond_atom_site_label_2
_geom_bond_distance
Fe1 C1 1.748(4)
Fe1 C5 1.914(4)
Fe1 C11 2.092(4)
Fe1 C12 2.092(4)
Fe1 C10 2.126(4)
Fe1 C13 2.136(4)
Fe1 C14 2.152(4)
Fe1 P1 2.2735(11)
Fe1 Fe2 2.6057(8)
Fe2 C2 1.747(4)
Fe2 C5 1.910(4)
Fe2 C19 2.082(4)
Fe2 C18 2.089(4)
Fe2 C17 2.115(4)
Fe2 C15 2.131(4)
Fe2 C16 2.140(4)
Fe2 P1 2.2749(11)
Fe3 C3 1.749(4)
Fe3 C6 1.929(4)
Fe3 C23 2.087(4)
Fe3 C24 2.087(4)
Fe3 C20 2.123(4)
Fe3 C21 2.135(4)
Fe3 C22 2.136(4)
Fe3 P2 2.2708(11)
Fe3 Fe4 2.6116(8)
Fe4 C4 1.751(4)
Fe4 C6 1.927(4)
Fe4 C27 2.088(4)
Fe4 C26 2.095(4)
Fe4 C25 2.120(4)
Fe4 C28 2.135(4)
Fe4 C29 2.139(4)
Fe4 P2 2.2655(11)
Fe5 C8 1.763(4)
Fe5 C7 1.776(4)
Fe5 C9 1.781(4)
Fe5 P1 2.2591(12)
Fe5 P2 2.2674(12)
P1 C30 1.878(4)
P2 C36 1.883(4)
O1 C1 1.151(5)
O2 C2 1.148(4)
O3 C3 1.157(4)
O4 C4 1.150(4)
O5 C5 1.182(4)
O6 C6 1.174(4)
O7 C7 1.168(4)
O8 C8 1.167(4)
O9 C9 1.164(4)
C10 C11 1.399(5)
C10 C14 1.412(5)
C10 H10 0.93
C11 C12 1.437(6)
C11 H11 0.93
C12 C13 1.403(6)
C12 H12 0.93
C13 C14 1.412(5)
C13 H13 0.93
C14 H14 0.93
C15 C19 1.406(6)
C15 C16 1.411(6)
C15 H15 0.93
C16 C17 1.417(6)
C16 H16 0.93
C17 C18 1.388(6)
C17 H17 0.93
C18 C19 1.424(6)
C18 H18 0.93
C19 H19 0.93
C20 C24 1.397(6)
C20 C21 1.423(5)
C20 H20 0.93
C21 C22 1.399(5)
C21 H21 0.93
C22 C23 1.413(6)
C22 H22 0.93
C23 C24 1.421(6)
C23 H23 0.93
C24 H24 0.93
C25 C26 1.399(6)
C25 C29 1.414(6)
C25 H25 0.93
C26 C27 1.418(6)
C26 H26 0.93
C27 C28 1.393(6)
C27 H27 0.93
C28 C29 1.406(6)
C28 H28 0.93
C29 H29 0.93
C30 C35 1.534(5)
C30 C31 1.535(5)
C30 H30 0.98
C31 C32 1.533(5)
C31 H31A 0.97
C31 H31B 0.97
C32 C33 1.521(5)
C32 H32A 0.97
C32 H32B 0.97
C33 C34 1.516(5)
C33 H33A 0.97
C33 H33B 0.97
C34 C35 1.530(5)
C34 H34A 0.97
C34 H34B 0.97
C35 H35A 0.97
C35 H35B 0.97
C36 C41 1.526(5)
C36 C37 1.535(5)
C36 H36 0.98
C37 C38 1.537(5)
C37 H37A 0.97
C37 H37B 0.97
C38 C39 1.528(5)
C38 H38A 0.97
C38 H38B 0.97
C39 C40 1.519(5)
C39 H39A 0.97
C39 H39B 0.97
C40 C41 1.534(5)
C40 H40A 0.97
C40 H40B 0.97
C41 H41A 0.97
C41 H41B 0.97
C42 Cl2 1.750(4)
C42 Cl1 1.753(4)
C42 H42A 0.97
C42 H42B 0.97
C43 Cl4 1.737(5)
C43 Cl3 1.753(5)
C43 H43A 0.97
C43 H43B 0.97
